data_4518280
loop_
_publ_author_name
'Cametti, Georgia'
'Scheinost, Andreas C.'
'Churakov, Sergey V.'

_publ_section_title
;
 Structural Evolution of Ag-LEV Zeolite upon Heating: An In Situ
 Single-Crystal X-ray Diffraction (SC-XRD) and X-ray Absorption
 Spectroscopy (XAS) Study.
;
_journal_issue 49
_journal_name_full 'ACS omega'
_journal_page_first 31774
_journal_page_last 31783
_journal_paper_doi 10.1021/acsomega.0c04455
_journal_volume 5
_journal_year 2020
_chemical_formula_sum 'Ag7.75 O108 Si54'
_chemical_formula_weight 4080.85
_chemical_name_common Ag-levyne
_space_group_crystal_system trigonal
_space_group_IT_number 160
_space_group_name_Hall 'R 3 -2"'
_space_group_name_H-M_alt 'R 3 m :H'
_atom_sites_solution_primary dual
_atom_sites_solution_secondary difmap
_audit_creation_method SHELXL-2014
_cell_angle_alpha 90.00(3)
_cell_angle_beta 90.00(3)
_cell_angle_gamma 120.00(3)
_cell_formula_units_Z 1
_cell_length_a 12.912(3)
_cell_length_b 12.912(3)
_cell_length_c 23.670(5)
_cell_measurement_reflns_used 1896
_cell_measurement_temperature 296(2)
_cell_measurement_theta_max 19.98
_cell_measurement_theta_min 2.5
_cell_volume 3417.6(17)
_computing_structure_refinement 'SHELXL-2014 (Sheldrick, 2014)'
_diffrn_ambient_temperature 296(2)
_diffrn_measured_fraction_theta_full 0.541
_diffrn_measured_fraction_theta_max 1.000
_diffrn_measurement_device_type 'APEX II'
_diffrn_radiation_type MoK\a
_diffrn_radiation_wavelength 0.71073
_diffrn_reflns_av_R_equivalents 0.0751
_diffrn_reflns_av_unetI/netI 0.0485
_diffrn_reflns_Laue_measured_fraction_full 0.541
_diffrn_reflns_Laue_measured_fraction_max 1.000
_diffrn_reflns_limit_h_max 11
_diffrn_reflns_limit_h_min -12
_diffrn_reflns_limit_k_max 12
_diffrn_reflns_limit_k_min -10
_diffrn_reflns_limit_l_max 22
_diffrn_reflns_limit_l_min -21
_diffrn_reflns_number 6941
_diffrn_reflns_point_group_measured_fraction_full 0.529
_diffrn_reflns_point_group_measured_fraction_max 0.980
_diffrn_reflns_theta_full 25.242
_diffrn_reflns_theta_max 20.081
_diffrn_reflns_theta_min 2.014
_diffrn_source 'fine-focus sealed tube'
_exptl_absorpt_coefficient_mu 1.672
_exptl_absorpt_correction_T_max 0.7444
_exptl_absorpt_correction_T_min 0.5209
_exptl_absorpt_correction_type multi-scan
_exptl_crystal_colour gray
_exptl_crystal_density_diffrn 1.983
_exptl_crystal_description fragment
_exptl_crystal_F_000 1984
_exptl_crystal_size_max 0.180
_exptl_crystal_size_mid 0.150
_exptl_crystal_size_min 0.100
_refine_diff_density_max 0.728
_refine_diff_density_min -0.629
_refine_diff_density_rms 0.139
_refine_ls_abs_structure_details
;
 Flack x determined using 280 quotients [(I+)-(I-)]/[(I+)+(I-)]
 (Parsons, Flack and Wagner, Acta Cryst. B69 (2013) 249-259).
;
_refine_ls_abs_structure_Flack 0.59(8)
_refine_ls_extinction_method none
_refine_ls_goodness_of_fit_ref 1.127
_refine_ls_hydrogen_treatment undef
_refine_ls_matrix_type full
_refine_ls_number_parameters 90
_refine_ls_number_reflns 833
_refine_ls_number_restraints 1
_refine_ls_restrained_S_all 1.126
_refine_ls_R_factor_all 0.1102
_refine_ls_R_factor_gt 0.0874
_refine_ls_shift/su_max 0.002
_refine_ls_shift/su_mean 0.000
_refine_ls_structure_factor_coef Fsqd
_refine_ls_weighting_details 'w=1/[\s^2^(Fo^2^)+(0.1325P)^2^+76.8011P] where P=(Fo^2^+2Fc^2^)/3'
_refine_ls_weighting_scheme calc
_refine_ls_wR_factor_gt 0.2285
_refine_ls_wR_factor_ref 0.2522
_reflns_Friedel_coverage 0.947
_reflns_Friedel_fraction_full 0.516
_reflns_Friedel_fraction_max 0.960
_reflns_number_gt 654
_reflns_number_total 833
_reflns_threshold_expression 'I > 2\s(I)'
_cod_data_source_file ao0c04455_si_009.cif
_cod_data_source_block shelx
_cod_depositor_comments 'Adding full bibliography for 4518279--4518286.cif.'
_cod_original_cell_volume 3417.4(17)
_cod_database_code 4518280
_shelx_space_group_comment
;
The symmetry employed for this shelxl refinement is uniquely defined
by the following loop, which should always be used as a source of
symmetry information in preference to the above space-group names.
They are only intended as comments.
;
_shelxl_version_number 2014-1

loop_
_space_group_symop_operation_xyz
'x, y, z'
'-y, x-y, z'
'-x+y, -x, z'
'-y, -x, z'
'-x+y, y, z'
'x, x-y, z'
'x+2/3, y+1/3, z+1/3'
'-y+2/3, x-y+1/3, z+1/3'
'-x+y+2/3, -x+1/3, z+1/3'
'-y+2/3, -x+1/3, z+1/3'
'-x+y+2/3, y+1/3, z+1/3'
'x+2/3, x-y+1/3, z+1/3'
'x+1/3, y+2/3, z+2/3'
'-y+1/3, x-y+2/3, z+2/3'
'-x+y+1/3, -x+2/3, z+2/3'
'-y+1/3, -x+2/3, z+2/3'
'-x+y+1/3, y+2/3, z+2/3'
'x+1/3, x-y+2/3, z+2/3'

loop_
_atom_site_label
_atom_site_type_symbol
_atom_site_fract_x
_atom_site_fract_y
_atom_site_fract_z
_atom_site_U_iso_or_equiv
_atom_site_adp_type
_atom_site_occupancy
_atom_site_site_symmetry_order
_atom_site_calc_flag
_atom_site_refinement_flags_posn
_atom_site_refinement_flags_adp
_atom_site_refinement_flags_occupancy
_atom_site_disorder_assembly
_atom_site_disorder_group
T1 Si 0.2476(9) 0.2449(9) 0.5168(3) 0.059(3) Uani 1 1 d . . . . .
T11 Si 0.2432(10) 0.2435(10) 0.6394(4) 0.047(4) Uiso 0.750(11) 1 d . . P . .
T11B Si 0.408(3) 0.332(3) 0.6321(13) 0.047(4) Uiso 0.250(11) 1 d . . P . .
T2 Si 0.4206(7) 0.3323(10) 0.4096(4) 0.042(2) Uani 1 1 d . . . . .
O1 O 0.344(3) 0.307(2) 0.4686(10) 0.076(7) Uiso 1 1 d . . . . .
O11 O 0.359(2) 0.359(2) 0.3583(11) 0.094(8) Uiso 1 1 d . . . . .
O2 O 0.1267(15) 0.253(3) 0.5051(14) 0.082(10) Uiso 1 2 d S . P . .
O22 O 0.0937(17) 0.187(3) 0.6382(15) 0.059(11) Uiso 0.750(11) 2 d S . P . .
O3 O 0.201(3) 0.1006(13) 0.5289(13) 0.068(8) Uiso 1 2 d S . P . .
O33 O 0.264(4) 0.132(2) 0.6533(18) 0.077(13) Uiso 0.750(11) 2 d S . P . .
O4 O 0.3142(19) 0.3068(17) 0.5786(11) 0.071(5) Uiso 1 1 d . . . . .
O5 O 0.457(3) 0.2286(17) 0.4056(14) 0.084(10) Uiso 1 2 d S . P . .
O55 O 0.5558(18) 0.4442(18) 0.4307(14) 0.095(12) Uiso 1 2 d S . P . .
Ag1 Ag 0.0000 0.0000 0.5813(10) 0.077(8) Uiso 0.33(2) 6 d S . . . .
Ag2 Ag 0.6667 0.3333 0.380(2) 0.02(2) Uiso 0.10(2) 6 d S . . . .
Ag2A Ag 0.6667 0.3333 0.4220(16) 0.100 Uiso 0.261(15) 6 d S U . . .
Ag2C Ag 0.0000 0.0000 0.512(3) 0.04(3) Uiso 0.064(18) 6 d S . . . .
Ag4 Ag 0.4989(15) 0.5011(15) 0.5743(16) 0.057(11) Uiso 0.137(17) 2 d S . . . .
Ag4A Ag 0.5112(16) 0.4888(16) 0.540(2) 0.109(17) Uiso 0.15(2) 2 d S . . . .
Ag5A Ag 0.349(3) 0.1747(15) 0.7448(11) 0.007(18) Uiso 0.08(2) 2 d S . . . .
Ag5B Ag 0.291(5) 0.145(3) 0.7546(14) 0.150 Uiso 0.22(2) 2 d S U . . .
Ag6 Ag 0.6667 0.3333 0.624(4) 0.060 Uiso 0.062(11) 6 d S U . . .
OB1 O 0.555(4) 0.445(4) 0.637(4) 0.050 Uiso 0.250(11) 2 d S U P . .
OB2 O 0.452(8) 0.226(4) 0.639(4) 0.050 Uiso 0.250(11) 2 d S U P . .

loop_
_atom_site_aniso_label
_atom_site_aniso_U_11
_atom_site_aniso_U_22
_atom_site_aniso_U_33
_atom_site_aniso_U_23
_atom_site_aniso_U_13
_atom_site_aniso_U_12
T1 0.071(7) 0.070(7) 0.052(6) 0.010(4) 0.013(5) 0.046(5)
T2 0.042(6) 0.044(4) 0.038(4) 0.002(3) -0.001(4) 0.021(5)

loop_
_atom_type_symbol
_atom_type_description
_atom_type_scat_dispersion_real
_atom_type_scat_dispersion_imag
_atom_type_scat_source
Ag Ag -0.8971 1.1015 'International Tables Vol C Tables 4.2.6.8 and 6.1.1.4'
O O 0.0106 0.0060 'International Tables Vol C Tables 4.2.6.8 and 6.1.1.4'
Si Si 0.0817 0.0704 'International Tables Vol C Tables 4.2.6.8 and 6.1.1.4'

loop_
_geom_angle_atom_site_label_1
_geom_angle_atom_site_label_2
_geom_angle_atom_site_label_3
_geom_angle
_geom_angle_site_symmetry_1
_geom_angle_site_symmetry_3
_geom_angle_publ_flag
O1 T1 O2 112.4(16) . . ?
O1 T1 O3 116.0(13) . . ?
O2 T1 O3 106.3(16) . . ?
O1 T1 O4 107.5(12) . . ?
O2 T1 O4 113.1(15) . . ?
O3 T1 O4 101.2(14) . . ?
O1 T1 Ag5A 65.4(10) . 15_554 ?
O2 T1 Ag5A 48.1(12) . 15_554 ?
O3 T1 Ag5A 119.7(14) . 15_554 ?
O4 T1 Ag5A 137.7(12) . 15_554 ?
O11 T11 O33 103.4(19) 8 . ?
O11 T11 O4 110.3(14) 8 . ?
O33 T11 O4 108.3(19) . . ?
O11 T11 O22 112.7(16) 8 . ?
O33 T11 O22 106(2) . . ?
O4 T11 O22 115.0(15) . . ?
O11 T11 T11B 67.1(13) 8 . ?
O33 T11 T11B 85.4(19) . . ?
O4 T11 T11B 56.0(13) . . ?
O22 T11 T11B 167.6(17) . . ?
O4 T11B OB1 127(4) . . ?
O4 T11B OB2 114(3) . . ?
OB1 T11B OB2 90(4) . . ?
O4 T11B T11 56.7(13) . . ?
OB1 T11B T11 163(4) . . ?
OB2 T11B T11 103(3) . . ?
O4 T11B O11 97.2(18) . 8 ?
OB1 T11B O11 114(4) . 8 ?
OB2 T11B O11 115(3) . 8 ?
T11 T11B O11 50.4(11) . 8 ?
O4 T11B Ag4 73.4(14) . . ?
OB1 T11B Ag4 55(3) . . ?
OB2 T11B Ag4 126(4) . . ?
T11 T11B Ag4 121.0(16) . . ?
O11 T11B Ag4 116(2) 8 . ?
O4 T11B Ag4A 65.7(13) . . ?
OB1 T11B Ag4A 61(3) . . ?
OB2 T11B Ag4A 115(4) . . ?
T11 T11B Ag4A 119.9(15) . . ?
O11 T11B Ag4A 129.7(19) 8 . ?
Ag4 T11B Ag4A 16.1(8) . . ?
O11 T2 O5 121.2(17) . . ?
O11 T2 O1 112.4(9) . . ?
O5 T2 O1 106.0(16) . . ?
O11 T2 O55 117.0(16) . . ?
O5 T2 O55 96.9(14) . . ?
O1 T2 O55 100.3(15) . . ?
T1 O1 T2 163.0(16) . . ?
T2 O11 T11 163.2(19) . 15_554 ?
T2 O11 T11B 131(2) . 15_554 ?
T11 O11 T11B 62.5(13) 15_554 15_554 ?
T1 O2 T1 159(2) 5 . ?
T1 O2 Ag5A 100.3(12) 5 15_554 ?
T1 O2 Ag5A 100.3(12) . 15_554 ?
T1 O2 Ag5B 99.9(12) 5 15_554 ?
T1 O2 Ag5B 99.9(12) . 15_554 ?
Ag5A O2 Ag5B 16.8(10) 15_554 15_554 ?
T11 O22 T11 136(3) . 5 ?
T11 O22 Ag1 108.8(13) . . ?
T11 O22 Ag1 108.8(13) 5 . ?
T1 O3 T1 139(2) 6 . ?
T1 O3 Ag2C 106.0(11) 6 . ?
T1 O3 Ag2C 106.0(11) . . ?
T1 O3 Ag1 110.7(10) 6 . ?
T1 O3 Ag1 110.7(10) . . ?
Ag2C O3 Ag1 39(2) . . ?
T11 O33 T11 152(3) 6 . ?
T11 O33 Ag5A 104.0(15) 6 . ?
T11 O33 Ag5A 104.0(15) . . ?
T11 O33 Ag5B 102.6(16) 6 . ?
T11 O33 Ag5B 102.6(16) . . ?
Ag5A O33 Ag5B 16.7(11) . . ?
T11B O4 T11 67.3(15) . . ?
T11B O4 T1 154(2) . . ?
T11 O4 T1 119.2(10) . . ?
T11B O4 Ag4 65.8(14) . . ?
T11 O4 Ag4 123.2(15) . . ?
T1 O4 Ag4 117.0(14) . . ?
T2 O5 T2 150(3) . 6 ?
T2 O5 Ag2A 103.8(13) . . ?
T2 O5 Ag2A 103.8(13) 6 . ?
T2 O5 Ag2 104.9(13) . . ?
T2 O5 Ag2 104.9(13) 6 . ?
Ag2A O5 Ag2 23.9(11) . . ?
T2 O55 T2 141(2) . 4_665 ?
T2 O55 Ag2A 97.4(14) . . ?
T2 O55 Ag2A 97.4(14) 4_665 . ?
Ag2C Ag1 O22 122.7(9) . 3 ?
Ag2C Ag1 O22 122.7(9) . 2 ?
O22 Ag1 O22 93.5(12) 3 2 ?
Ag2C Ag1 O22 122.7(9) . . ?
O22 Ag1 O22 93.5(12) 3 . ?
O22 Ag1 O22 93.5(12) 2 . ?
Ag2C Ag1 O3 61.1(8) . . ?
O22 Ag1 O3 83.9(6) 3 . ?
O22 Ag1 O3 176.2(14) 2 . ?
O22 Ag1 O3 83.9(6) . . ?
Ag2C Ag1 O3 61.1(8) . 3 ?
O22 Ag1 O3 83.9(6) 3 3 ?
O22 Ag1 O3 83.9(6) 2 3 ?
O22 Ag1 O3 176.2(14) . 3 ?
O3 Ag1 O3 98.6(10) . 3 ?
Ag2C Ag1 O3 61.1(8) . 2 ?
O22 Ag1 O3 176.2(14) 3 2 ?
O22 Ag1 O3 83.9(6) 2 2 ?
O22 Ag1 O3 83.9(6) . 2 ?
O3 Ag1 O3 98.6(10) . 2 ?
O3 Ag1 O3 98.6(10) 3 2 ?
Ag2A Ag2 O5 75.5(14) . . ?
Ag2A Ag2 O5 75.5(13) . 2_655 ?
O5 Ag2 O5 114.0(11) . 2_655 ?
Ag2A Ag2 O5 75.5(13) . 3_665 ?
O5 Ag2 O5 114.0(11) . 3_665 ?
O5 Ag2 O5 114.0(11) 2_655 3_665 ?
Ag2 Ag2A O5 80.6(13) . . ?
Ag2 Ag2A O5 80.6(13) . 2_655 ?
O5 Ag2A O5 117.4(7) . 2_655 ?
Ag2 Ag2A O5 80.6(13) . 3_665 ?
O5 Ag2A O5 117.4(7) . 3_665 ?
O5 Ag2A O5 117.4(7) 2_655 3_665 ?
Ag2 Ag2A O55 94.8(12) . 3_665 ?
O5 Ag2A O55 175(2) . 3_665 ?
O5 Ag2A O55 61.4(2) 2_655 3_665 ?
O5 Ag2A O55 61.4(2) 3_665 3_665 ?
Ag2 Ag2A O55 94.8(12) . 2_655 ?
O5 Ag2A O55 61.4(2) . 2_655 ?
O5 Ag2A O55 61.4(2) 2_655 2_655 ?
O5 Ag2A O55 175(2) 3_665 2_655 ?
O55 Ag2A O55 119.3(3) 3_665 2_655 ?
Ag2 Ag2A O55 94.8(12) . . ?
O5 Ag2A O55 61.4(2) . . ?
O5 Ag2A O55 175(2) 2_655 . ?
O5 Ag2A O55 61.4(2) 3_665 . ?
O55 Ag2A O55 119.3(3) 3_665 . ?
O55 Ag2A O55 119.3(3) 2_655 . ?
Ag1 Ag2C O3 80(2) . . ?
Ag1 Ag2C O3 80(2) . 3 ?
O3 Ag2C O3 117.1(11) . 3 ?
Ag1 Ag2C O3 80(2) . 2 ?
O3 Ag2C O3 117.1(11) . 2 ?
O3 Ag2C O3 117.1(11) 3 2 ?
Ag4A Ag4 OB1 121(5) . . ?
Ag4A Ag4 T11B 116(3) . . ?
OB1 Ag4 T11B 46.4(10) . . ?
Ag4A Ag4 T11B 116(3) . 4_665 ?
OB1 Ag4 T11B 46.4(10) . 4_665 ?
T11B Ag4 T11B 91.7(19) . 4_665 ?
Ag4A Ag4 O4 91.5(12) . . ?
OB1 Ag4 O4 86.6(9) . . ?
T11B Ag4 O4 40.8(10) . . ?
T11B Ag4 O4 132.5(16) 4_665 . ?
Ag4A Ag4 O4 91.5(12) . 4_665 ?
OB1 Ag4 O4 86.6(9) . 4_665 ?
T11B Ag4 O4 132.5(16) . 4_665 ?
T11B Ag4 O4 40.8(10) 4_665 4_665 ?
O4 Ag4 O4 173.1(17) . 4_665 ?
Ag4 Ag4A OB1 42(4) . . ?
Ag4 Ag4A T11B 48(2) . . ?
OB1 Ag4A T11B 37.1(9) . . ?
Ag4 Ag4A T11B 48(2) . 4_665 ?
OB1 Ag4A T11B 37.1(9) . 4_665 ?
T11B Ag4A T11B 72.8(17) . 4_665 ?
Ag5B Ag5A O2 88(4) . 8 ?
Ag5B Ag5A O33 85(4) . . ?
O2 Ag5A O33 174(2) 8 . ?
Ag5B Ag5A T1 89(3) . 10 ?
O2 Ag5A T1 31.7(3) 8 10 ?
O33 Ag5A T1 147.8(4) . 10 ?
Ag5B Ag5A T1 89(3) . 8 ?
O2 Ag5A T1 31.7(3) 8 8 ?
O33 Ag5A T1 147.8(4) . 8 ?
T1 Ag5A T1 63.3(6) 10 8 ?
Ag5A Ag5B O2 75(4) . 8 ?
Ag5A Ag5B O33 78(4) . . ?
O2 Ag5B O33 153(3) 8 . ?
OB2 Ag6 OB2 117.8(15) 2_655 . ?
OB2 Ag6 OB2 117.8(15) 2_655 3_665 ?
OB2 Ag6 OB2 117.8(14) . 3_665 ?
OB2 Ag6 OB1 164(5) 2_655 . ?
OB2 Ag6 OB1 59.4(4) . . ?
OB2 Ag6 OB1 59.4(4) 3_665 . ?
OB2 Ag6 OB1 59.4(4) 2_655 3_665 ?
OB2 Ag6 OB1 164(5) . 3_665 ?
OB2 Ag6 OB1 59.4(4) 3_665 3_665 ?
OB1 Ag6 OB1 118.4(13) . 3_665 ?
OB2 Ag6 OB1 59.4(4) 2_655 2_655 ?
OB2 Ag6 OB1 59.4(4) . 2_655 ?
OB2 Ag6 OB1 164(5) 3_665 2_655 ?
OB1 Ag6 OB1 118.4(13) . 2_655 ?
OB1 Ag6 OB1 118.4(13) 3_665 2_655 ?
T11B OB1 T11B 153(6) . 4_665 ?
T11B OB1 Ag4 79(3) . . ?
T11B OB1 Ag4 79(3) 4_665 . ?
T11B OB1 Ag4A 82(3) . . ?
T11B OB1 Ag4A 82(3) 4_665 . ?
Ag4 OB1 Ag4A 17.2(15) . . ?
T11B OB1 Ag6 102(3) . . ?
T11B OB1 Ag6 102(3) 4_665 . ?
Ag4 OB1 Ag6 123(5) . . ?
Ag4A OB1 Ag6 106(4) . . ?
T11B OB2 T11B 145(6) 6 . ?
T11B OB2 Ag6 105(3) 6 . ?
T11B OB2 Ag6 105(3) . . ?

loop_
_geom_bond_atom_site_label_1
_geom_bond_atom_site_label_2
_geom_bond_distance
_geom_bond_site_symmetry_2
_geom_bond_publ_flag
T1 O1 1.58(3) . ?
T1 O2 1.643(12) . ?
T1 O3 1.672(14) . ?
T1 O4 1.68(3) . ?
T1 Ag5A 3.08(2) 15_554 ?
T11 O11 1.61(3) 8 ?
T11 O33 1.624(16) . ?
T11 O4 1.68(3) . ?
T11 O22 1.689(18) . ?
T11 T11B 1.86(3) . ?
T11B O4 1.67(4) . ?
T11B OB1 1.72(4) . ?
T11B OB2 1.73(4) . ?
T11B O11 1.93(4) 8 ?
T11B Ag4 2.33(4) . ?
T11B Ag4A 2.82(5) . ?
T2 O11 1.58(3) . ?
T2 O5 1.630(12) . ?
T2 O1 1.64(3) . ?
T2 O55 1.691(15) . ?
O11 T11 1.61(3) 15_554 ?
O11 T11B 1.93(4) 15_554 ?
O2 T1 1.643(12) 5 ?
O2 Ag5A 2.33(4) 15_554 ?
O2 Ag5B 2.41(5) 15_554 ?
O22 T11 1.689(18) 5 ?
O22 Ag1 2.49(4) . ?
O3 T1 1.672(14) 6 ?
O3 Ag2C 2.28(3) . ?
O3 Ag1 2.57(3) . ?
O33 T11 1.624(16) 6 ?
O33 Ag5A 2.37(5) . ?
O33 Ag5B 2.42(6) . ?
O4 Ag4 2.451(17) . ?
O5 T2 1.630(12) 6 ?
O5 Ag2A 2.37(4) . ?
O5 Ag2 2.42(4) . ?
O55 T2 1.691(15) 4_665 ?
O55 Ag2A 2.49(4) . ?
Ag1 Ag2C 1.63(8) . ?
Ag1 O22 2.49(4) 3 ?
Ag1 O22 2.49(4) 2 ?
Ag1 O3 2.57(3) 3 ?
Ag1 O3 2.57(3) 2 ?
Ag2 Ag2A 0.99(4) . ?
Ag2 O5 2.42(4) 2_655 ?
Ag2 O5 2.42(4) 3_665 ?
Ag2A O5 2.37(4) 2_655 ?
Ag2A O5 2.37(4) 3_665 ?
Ag2A O55 2.49(4) 3_665 ?
Ag2A O55 2.49(4) 2_655 ?
Ag2C O3 2.28(3) 3 ?
Ag2C O3 2.28(3) 2 ?
Ag4 Ag4A 0.87(4) . ?
Ag4 OB1 1.94(10) . ?
Ag4 T11B 2.33(4) 4_665 ?
Ag4 O4 2.451(17) 4_665 ?
Ag4A OB1 2.50(10) . ?
Ag4A T11B 2.82(5) 4_665 ?
Ag5A Ag5B 0.70(4) . ?
Ag5A O2 2.33(4) 8 ?
Ag5A T1 3.08(2) 10 ?
Ag5A T1 3.08(2) 8 ?
Ag5B O2 2.41(5) 8 ?
Ag6 OB2 2.43(10) 2_655 ?
Ag6 OB2 2.43(10) . ?
Ag6 OB2 2.43(10) 3_665 ?
Ag6 OB1 2.52(9) . ?
Ag6 OB1 2.52(9) 3_665 ?
Ag6 OB1 2.52(9) 2_655 ?
OB1 T11B 1.72(4) 4_665 ?
OB2 T11B 1.73(4) 6 ?
